data_4316659
loop_
_publ_author_name
'Alexander J. Kendall'
'Lev N. Zakharov'
'John D. Gilbertson'

_publ_section_title
;
 Synthesis and Stabilization of a Monomeric Iron(II) Hydroxo Complex via
 Intramolecular Hydrogen Bonding in the Secondary Coordination Sphere
;
_journal_name_full 'Inorganic Chemistry'
_journal_page_first 8656
_journal_page_last 8658
_journal_paper_doi 10.1021/ic101408e
_journal_volume 49
_journal_year 2010
_chemical_formula_sum 'C29 H44 Br2 Fe N4'
_chemical_formula_weight 664.35
_chemical_name_systematic
; 
 ? 
;
_space_group_IT_number 14
_symmetry_cell_setting monoclinic
_symmetry_space_group_name_Hall '-P 2ybc'
_symmetry_space_group_name_H-M 'P 1 21/c 1'
_atom_sites_solution_hydrogens geom
_atom_sites_solution_primary direct
_atom_sites_solution_secondary difmap
_audit_creation_method SHELXLTL
_cell_angle_alpha 90.00
_cell_angle_beta 99.508(2)
_cell_angle_gamma 90.00
_cell_formula_units_Z 4
_cell_length_a 9.9449(15)
_cell_length_b 12.5788(19)
_cell_length_c 25.000(4)
_cell_measurement_reflns_used 5875
_cell_measurement_temperature 173(2)
_cell_measurement_theta_max 27.91
_cell_measurement_theta_min 2.31
_cell_volume 3084.4(8)
_computing_cell_refinement 'Bruker SAINT'
_computing_data_collection 'Bruker SMART'
_computing_data_reduction 'Bruker SAINT'
_computing_molecular_graphics 'Bruker SHELXTL'
_computing_publication_material 'Bruker SHELXTL'
_computing_structure_refinement 'Bruker SHELXTL'
_computing_structure_solution 'Bruker SHELXTL'
_diffrn_ambient_temperature 173(2)
_diffrn_measured_fraction_theta_full 0.999
_diffrn_measured_fraction_theta_max 0.999
_diffrn_measurement_device_type 'Bruker Apex CCD area detector'
_diffrn_measurement_method 'phi and omega scans'
_diffrn_radiation_monochromator graphite
_diffrn_radiation_source 'fine-focus sealed tube'
_diffrn_radiation_type MoK\a
_diffrn_radiation_wavelength 0.71073
_diffrn_reflns_av_R_equivalents 0.0239
_diffrn_reflns_av_sigmaI/netI 0.0185
_diffrn_reflns_limit_h_max 12
_diffrn_reflns_limit_h_min -12
_diffrn_reflns_limit_k_max 16
_diffrn_reflns_limit_k_min -16
_diffrn_reflns_limit_l_max 31
_diffrn_reflns_limit_l_min -31
_diffrn_reflns_number 34009
_diffrn_reflns_theta_full 27.00
_diffrn_reflns_theta_max 27.00
_diffrn_reflns_theta_min 2.31
_exptl_absorpt_coefficient_mu 3.103
_exptl_absorpt_correction_T_max 0.7894
_exptl_absorpt_correction_T_min 0.4184
_exptl_absorpt_correction_type multi-scan
_exptl_absorpt_process_details SADABS
_exptl_crystal_colour dark-blue
_exptl_crystal_density_diffrn 1.431
_exptl_crystal_density_method 'not measured'
_exptl_crystal_description block
_exptl_crystal_F_000 1368
_exptl_crystal_size_max 0.34
_exptl_crystal_size_mid 0.24
_exptl_crystal_size_min 0.08
_refine_diff_density_max 1.033
_refine_diff_density_min -0.305
_refine_diff_density_rms 0.066
_refine_ls_extinction_method none
_refine_ls_goodness_of_fit_ref 1.046
_refine_ls_hydrogen_treatment constr
_refine_ls_matrix_type full
_refine_ls_number_parameters 325
_refine_ls_number_reflns 6729
_refine_ls_number_restraints 0
_refine_ls_restrained_S_all 1.046
_refine_ls_R_factor_all 0.0356
_refine_ls_R_factor_gt 0.0293
_refine_ls_shift/su_max 0.002
_refine_ls_shift/su_mean 0.000
_refine_ls_structure_factor_coef Fsqd
_refine_ls_weighting_details 'calc w=1/[\s^2^(Fo^2^)+(0.0434P)^2^+1.0459P] where P=(Fo^2^+2Fc^2^)/3'
_refine_ls_weighting_scheme calc
_refine_ls_wR_factor_gt 0.0727
_refine_ls_wR_factor_ref 0.0757
_reflns_number_gt 5833
_reflns_number_total 6729
_reflns_threshold_expression >2sigma(I)
_cod_data_source_file ic101408e_si_002_2.cif
_cod_data_source_block gilbr13
_cod_depositor_comments
;
The following automatic conversions were performed:

'_symmetry_cell_setting' value 'Monoclinic' changed to 'monoclinic'
according to the built-in table from CIF Core dictionary named
'cif_core.dic' version 2.4.1 from 2010-06-29.

Automatic conversion script
Id: cif_fix_values 1646 2011-03-28 12:23:43Z adriana 
;
_cod_database_code 4316659

loop_
_symmetry_equiv_pos_as_xyz
'x, y, z'
'-x, y+1/2, -z+1/2'
'-x, -y, -z'
'x, -y-1/2, z-1/2'

loop_
_atom_site_label
_atom_site_type_symbol
_atom_site_fract_x
_atom_site_fract_y
_atom_site_fract_z
_atom_site_U_iso_or_equiv
_atom_site_adp_type
_atom_site_occupancy
_atom_site_symmetry_multiplicity
_atom_site_calc_flag
_atom_site_refinement_flags
_atom_site_disorder_assembly
_atom_site_disorder_group
Fe1 Fe 0.13396(3) 0.09243(2) 0.363494(11) 0.02599(8) Uani 1 1 d . . .
Br1 Br 0.14536(2) 0.224579(19) 0.436201(9) 0.04106(7) Uani 1 1 d . . .
Br2 Br 0.33987(2) 0.003940(18) 0.346997(9) 0.03710(7) Uani 1 1 d . . .
N1 N 0.10911(15) 0.19329(13) 0.28767(6) 0.0256(3) Uani 1 1 d . . .
N2 N -0.07296(15) 0.09878(13) 0.33301(6) 0.0246(3) Uani 1 1 d . . .
N3 N 0.04117(17) -0.02738(14) 0.40883(7) 0.0304(4) Uani 1 1 d . . .
N4 N 0.2565(2) -0.2562(2) 0.47260(11) 0.0668(8) Uani 1 1 d . . .
C1 C -0.0558(2) 0.30054(19) 0.22414(9) 0.0406(5) Uani 1 1 d . . .
H1A H 0.0255 0.3271 0.2110 0.061 Uiso 1 1 calc R . .
H1B H -0.1045 0.3602 0.2374 0.061 Uiso 1 1 calc R . .
H1C H -0.1156 0.2650 0.1944 0.061 Uiso 1 1 calc R . .
C2 C -0.01392(19) 0.22296(15) 0.26947(8) 0.0266(4) Uani 1 1 d . . .
C3 C -0.12091(18) 0.17194(15) 0.29578(7) 0.0251(4) Uani 1 1 d . . .
C4 C -0.26007(19) 0.19250(16) 0.28243(8) 0.0302(4) Uani 1 1 d . . .
H4A H -0.2931 0.2453 0.2563 0.036 Uiso 1 1 calc R . .
C5 C -0.3497(2) 0.13407(17) 0.30814(9) 0.0339(4) Uani 1 1 d . . .
H5A H -0.4450 0.1473 0.3002 0.041 Uiso 1 1 calc R . .
C6 C -0.2993(2) 0.05693(17) 0.34511(8) 0.0321(4) Uani 1 1 d . . .
H6A H -0.3596 0.0150 0.3621 0.039 Uiso 1 1 calc R . .
C7 C -0.15904(19) 0.04099(16) 0.35741(8) 0.0274(4) Uani 1 1 d . . .
C8 C -0.0900(2) -0.03480(16) 0.39900(8) 0.0293(4) Uani 1 1 d . . .
C9 C -0.1776(2) -0.10799(19) 0.42580(9) 0.0413(5) Uani 1 1 d . . .
H9A H -0.1197 -0.1531 0.4520 0.062 Uiso 1 1 calc R . .
H9B H -0.2321 -0.1527 0.3983 0.062 Uiso 1 1 calc R . .
H9C H -0.2385 -0.0659 0.4446 0.062 Uiso 1 1 calc R . .
C10 C 0.1232(2) -0.08895(17) 0.45267(8) 0.0344(4) Uani 1 1 d . . .
H10A H 0.0658 -0.1078 0.4801 0.041 Uiso 1 1 calc R . .
H10B H 0.1996 -0.0444 0.4706 0.041 Uiso 1 1 calc R . .
C11 C 0.1806(2) -0.19110(18) 0.43136(9) 0.0361(5) Uani 1 1 d . . .
H11A H 0.1039 -0.2334 0.4118 0.043 Uiso 1 1 calc R . .
H11B H 0.2403 -0.1714 0.4049 0.043 Uiso 1 1 calc R . .
C12 C 0.1830(2) -0.32399(19) 0.50431(9) 0.0394(5) Uani 1 1 d . . .
H12A H 0.0837 -0.3099 0.4921 0.047 Uiso 1 1 calc R . .
C13 C 0.2135(3) -0.2988(4) 0.56404(12) 0.0863(12) Uani 1 1 d . . .
H13A H 0.1976 -0.2230 0.5696 0.129 Uiso 1 1 calc R . .
H13B H 0.3089 -0.3160 0.5781 0.129 Uiso 1 1 calc R . .
H13C H 0.1538 -0.3410 0.5833 0.129 Uiso 1 1 calc R . .
C14 C 0.2064(4) -0.4406(3) 0.49395(19) 0.0854(11) Uani 1 1 d . . .
H14A H 0.1860 -0.4548 0.4549 0.128 Uiso 1 1 calc R . .
H14B H 0.1466 -0.4839 0.5127 0.128 Uiso 1 1 calc R . .
H14C H 0.3018 -0.4588 0.5076 0.128 Uiso 1 1 calc R . .
C15 C 0.4045(2) -0.2533(2) 0.48224(10) 0.0448(6) Uani 1 1 d . . .
H15A H 0.4359 -0.3030 0.5130 0.054 Uiso 1 1 calc R . .
C16 C 0.4609(3) -0.1442(2) 0.49969(12) 0.0598(7) Uani 1 1 d . . .
H16A H 0.4206 -0.1196 0.5307 0.090 Uiso 1 1 calc R . .
H16B H 0.4382 -0.0940 0.4695 0.090 Uiso 1 1 calc R . .
H16C H 0.5602 -0.1485 0.5101 0.090 Uiso 1 1 calc R . .
C17 C 0.4667(3) -0.2920(3) 0.43420(13) 0.0691(8) Uani 1 1 d . . .
H17A H 0.4301 -0.3624 0.4231 0.104 Uiso 1 1 calc R . .
H17B H 0.5660 -0.2966 0.4446 0.104 Uiso 1 1 calc R . .
H17C H 0.4443 -0.2420 0.4040 0.104 Uiso 1 1 calc R . .
C18 C 0.21855(19) 0.22957(16) 0.26038(8) 0.0284(4) Uani 1 1 d . . .
C19 C 0.2469(2) 0.17057(17) 0.21579(8) 0.0329(4) Uani 1 1 d . . .
C20 C 0.3529(2) 0.2065(2) 0.18969(9) 0.0410(5) Uani 1 1 d . . .
H20A H 0.3746 0.1680 0.1596 0.049 Uiso 1 1 calc R . .
C21 C 0.4260(2) 0.2967(2) 0.20693(10) 0.0447(6) Uani 1 1 d . . .
H21A H 0.4956 0.3211 0.1881 0.054 Uiso 1 1 calc R . .
C22 C 0.3979(2) 0.35181(19) 0.25171(9) 0.0398(5) Uani 1 1 d . . .
H22A H 0.4499 0.4132 0.2636 0.048 Uiso 1 1 calc R . .
C23 C 0.29454(19) 0.31917(17) 0.27987(8) 0.0328(4) Uani 1 1 d . . .
C24 C 0.1684(2) 0.07137(18) 0.19462(9) 0.0373(5) Uani 1 1 d . . .
H24A H 0.1049 0.0532 0.2204 0.045 Uiso 1 1 calc R . .
C25 C 0.2620(3) -0.0234(2) 0.19194(11) 0.0496(6) Uani 1 1 d . . .
H25A H 0.3171 -0.0353 0.2277 0.074 Uiso 1 1 calc R . .
H25B H 0.3222 -0.0091 0.1654 0.074 Uiso 1 1 calc R . .
H25C H 0.2071 -0.0868 0.1809 0.074 Uiso 1 1 calc R . .
C26 C 0.0827(3) 0.0901(2) 0.13900(12) 0.0603(7) Uani 1 1 d . . .
H26A H 0.0336 0.0248 0.1266 0.091 Uiso 1 1 calc R . .
H26B H 0.1424 0.1103 0.1132 0.091 Uiso 1 1 calc R . .
H26C H 0.0171 0.1473 0.1415 0.091 Uiso 1 1 calc R . .
C27 C 0.2703(2) 0.37974(18) 0.32943(9) 0.0363(5) Uani 1 1 d . . .
H27A H 0.1899 0.3474 0.3425 0.044 Uiso 1 1 calc R . .
C28 C 0.3942(2) 0.3695(2) 0.37508(10) 0.0512(6) Uani 1 1 d . . .
H28A H 0.4139 0.2942 0.3827 0.077 Uiso 1 1 calc R . .
H28B H 0.3741 0.4045 0.4079 0.077 Uiso 1 1 calc R . .
H28C H 0.4736 0.4035 0.3637 0.077 Uiso 1 1 calc R . .
C29 C 0.2385(3) 0.4973(2) 0.31716(13) 0.0567(7) Uani 1 1 d . . .
H29A H 0.1595 0.5031 0.2882 0.085 Uiso 1 1 calc R . .
H29B H 0.3175 0.5315 0.3056 0.085 Uiso 1 1 calc R . .
H29C H 0.2182 0.5326 0.3499 0.085 Uiso 1 1 calc R . .

loop_
_atom_site_aniso_label
_atom_site_aniso_U_11
_atom_site_aniso_U_22
_atom_site_aniso_U_33
_atom_site_aniso_U_23
_atom_site_aniso_U_13
_atom_site_aniso_U_12
Fe1 0.01792(13) 0.03289(15) 0.02767(15) 0.00620(11) 0.00527(10) 0.00093(10)
Br1 0.04848(14) 0.04471(14) 0.03217(12) -0.00237(9) 0.01306(9) -0.00656(10)
Br2 0.02350(11) 0.04418(13) 0.04638(13) 0.01376(9) 0.01390(9) 0.00827(8)
N1 0.0205(7) 0.0288(8) 0.0282(8) 0.0043(7) 0.0065(6) 0.0013(6)
N2 0.0200(7) 0.0305(8) 0.0241(8) 0.0001(6) 0.0054(6) -0.0009(6)
N3 0.0309(9) 0.0317(9) 0.0289(9) 0.0036(7) 0.0060(7) -0.0010(7)
N4 0.0299(10) 0.0799(16) 0.0897(18) 0.0605(15) 0.0069(11) 0.0033(10)
C1 0.0315(11) 0.0495(14) 0.0420(12) 0.0191(10) 0.0097(9) 0.0121(10)
C2 0.0245(9) 0.0290(10) 0.0268(9) 0.0023(8) 0.0058(7) 0.0033(7)
C3 0.0218(9) 0.0278(9) 0.0259(9) -0.0022(7) 0.0046(7) 0.0007(7)
C4 0.0225(9) 0.0322(10) 0.0351(11) -0.0013(8) 0.0024(8) 0.0031(8)
C5 0.0190(9) 0.0393(11) 0.0437(12) -0.0052(9) 0.0054(8) -0.0012(8)
C6 0.0233(9) 0.0362(11) 0.0383(11) -0.0032(9) 0.0097(8) -0.0071(8)
C7 0.0255(9) 0.0297(10) 0.0285(10) -0.0038(8) 0.0086(8) -0.0046(8)
C8 0.0307(10) 0.0316(10) 0.0268(10) -0.0007(8) 0.0088(8) -0.0046(8)
C9 0.0424(12) 0.0464(13) 0.0367(12) 0.0061(10) 0.0111(10) -0.0134(10)
C10 0.0387(11) 0.0364(11) 0.0263(10) 0.0016(9) 0.0004(8) -0.0040(9)
C11 0.0356(11) 0.0365(11) 0.0353(11) 0.0071(9) 0.0027(9) -0.0020(9)
C12 0.0378(12) 0.0424(12) 0.0383(12) 0.0117(10) 0.0072(9) 0.0006(10)
C13 0.0497(17) 0.167(4) 0.0427(16) -0.011(2) 0.0081(13) 0.008(2)
C14 0.076(2) 0.0455(17) 0.137(3) -0.0015(19) 0.025(2) -0.0041(16)
C15 0.0332(12) 0.0497(14) 0.0509(14) 0.0144(11) 0.0050(10) 0.0046(10)
C16 0.0426(14) 0.0652(18) 0.0675(18) 0.0028(14) -0.0034(12) -0.0021(13)
C17 0.0618(19) 0.079(2) 0.069(2) 0.0012(16) 0.0190(15) 0.0140(16)
C18 0.0209(9) 0.0340(11) 0.0314(10) 0.0141(8) 0.0076(7) 0.0042(8)
C19 0.0264(10) 0.0397(11) 0.0340(11) 0.0116(9) 0.0093(8) 0.0092(8)
C20 0.0328(11) 0.0558(14) 0.0380(12) 0.0155(10) 0.0168(9) 0.0107(10)
C21 0.0284(11) 0.0595(15) 0.0499(14) 0.0247(12) 0.0172(10) 0.0035(10)
C22 0.0267(10) 0.0459(13) 0.0470(13) 0.0185(10) 0.0069(9) -0.0037(9)
C23 0.0231(9) 0.0380(11) 0.0368(11) 0.0154(9) 0.0039(8) 0.0025(8)
C24 0.0345(11) 0.0421(12) 0.0385(11) 0.0033(10) 0.0153(9) 0.0092(9)
C25 0.0538(15) 0.0480(14) 0.0485(14) 0.0036(11) 0.0130(12) 0.0187(12)
C26 0.0567(17) 0.0575(17) 0.0601(17) -0.0009(14) -0.0102(13) 0.0168(13)
C27 0.0290(10) 0.0394(12) 0.0392(12) 0.0091(9) 0.0022(9) -0.0051(9)
C28 0.0379(13) 0.0680(17) 0.0454(14) 0.0081(12) -0.0004(10) -0.0098(12)
C29 0.0667(18) 0.0428(14) 0.0621(17) 0.0076(12) 0.0152(14) 0.0043(12)

loop_
_atom_type_symbol
_atom_type_description
_atom_type_scat_dispersion_real
_atom_type_scat_dispersion_imag
_atom_type_scat_source
C C 0.0033 0.0016 'International Tables Vol C Tables 4.2.6.8 and 6.1.1.4'
H H 0.0000 0.0000 'International Tables Vol C Tables 4.2.6.8 and 6.1.1.4'
N N 0.0061 0.0033 'International Tables Vol C Tables 4.2.6.8 and 6.1.1.4'
Br Br -0.2901 2.4595 'International Tables Vol C Tables 4.2.6.8 and 6.1.1.4'
Fe Fe 0.3463 0.8444 'International Tables Vol C Tables 4.2.6.8 and 6.1.1.4'

loop_
_geom_angle_atom_site_label_1
_geom_angle_atom_site_label_2
_geom_angle_atom_site_label_3
_geom_angle
_geom_angle_site_symmetry_1
_geom_angle_site_symmetry_3
_geom_angle_publ_flag
N2 Fe1 N3 74.82(6) . . ?
N2 Fe1 N1 72.90(6) . . ?
N3 Fe1 N1 145.79(6) . . ?
N2 Fe1 Br2 140.30(5) . . ?
N3 Fe1 Br2 102.29(5) . . ?
N1 Fe1 Br2 95.36(4) . . ?
N2 Fe1 Br1 99.66(4) . . ?
N3 Fe1 Br1 93.15(5) . . ?
N1 Fe1 Br1 103.09(4) . . ?
Br2 Fe1 Br1 120.021(14) . . ?
C2 N1 C18 119.05(16) . . ?
C2 N1 Fe1 115.13(12) . . ?
C18 N1 Fe1 125.77(11) . . ?
C3 N2 C7 120.45(16) . . ?
C3 N2 Fe1 119.96(12) . . ?
C7 N2 Fe1 118.69(13) . . ?
C8 N3 C10 121.44(17) . . ?
C8 N3 Fe1 116.90(14) . . ?
C10 N3 Fe1 121.35(13) . . ?
C11 N4 C12 118.65(19) . . ?
C11 N4 C15 120.33(19) . . ?
C12 N4 C15 121.02(19) . . ?
C2 C1 H1A 109.5 . . ?
C2 C1 H1B 109.5 . . ?
H1A C1 H1B 109.5 . . ?
C2 C1 H1C 109.5 . . ?
H1A C1 H1C 109.5 . . ?
H1B C1 H1C 109.5 . . ?
N1 C2 C3 115.24(17) . . ?
N1 C2 C1 125.71(18) . . ?
C3 C2 C1 119.03(17) . . ?
N2 C3 C4 121.30(17) . . ?
N2 C3 C2 113.93(16) . . ?
C4 C3 C2 124.71(18) . . ?
C5 C4 C3 118.55(19) . . ?
C5 C4 H4A 120.7 . . ?
C3 C4 H4A 120.7 . . ?
C6 C5 C4 119.51(18) . . ?
C6 C5 H5A 120.2 . . ?
C4 C5 H5A 120.2 . . ?
C5 C6 C7 119.35(18) . . ?
C5 C6 H6A 120.3 . . ?
C7 C6 H6A 120.3 . . ?
N2 C7 C6 120.80(19) . . ?
N2 C7 C8 114.05(16) . . ?
C6 C7 C8 125.10(18) . . ?
N3 C8 C7 114.90(17) . . ?
N3 C8 C9 127.12(19) . . ?
C7 C8 C9 117.95(18) . . ?
C8 C9 H9A 109.5 . . ?
C8 C9 H9B 109.5 . . ?
H9A C9 H9B 109.5 . . ?
C8 C9 H9C 109.5 . . ?
H9A C9 H9C 109.5 . . ?
H9B C9 H9C 109.5 . . ?
N3 C10 C11 111.93(17) . . ?
N3 C10 H10A 109.2 . . ?
C11 C10 H10A 109.2 . . ?
N3 C10 H10B 109.2 . . ?
C11 C10 H10B 109.2 . . ?
H10A C10 H10B 107.9 . . ?
N4 C11 C10 114.3(2) . . ?
N4 C11 H11A 108.7 . . ?
C10 C11 H11A 108.7 . . ?
N4 C11 H11B 108.7 . . ?
C10 C11 H11B 108.7 . . ?
H11A C11 H11B 107.6 . . ?
N4 C12 C13 112.5(3) . . ?
N4 C12 C14 111.9(2) . . ?
C13 C12 C14 111.2(3) . . ?
N4 C12 H12A 107.0 . . ?
C13 C12 H12A 107.0 . . ?
C14 C12 H12A 107.0 . . ?
C12 C13 H13A 109.5 . . ?
C12 C13 H13B 109.5 . . ?
H13A C13 H13B 109.5 . . ?
C12 C13 H13C 109.5 . . ?
H13A C13 H13C 109.5 . . ?
H13B C13 H13C 109.5 . . ?
C12 C14 H14A 109.5 . . ?
C12 C14 H14B 109.5 . . ?
H14A C14 H14B 109.5 . . ?
C12 C14 H14C 109.5 . . ?
H14A C14 H14C 109.5 . . ?
H14B C14 H14C 109.5 . . ?
N4 C15 C17 113.3(2) . . ?
N4 C15 C16 112.7(2) . . ?
C17 C15 C16 109.7(2) . . ?
N4 C15 H15A 106.9 . . ?
C17 C15 H15A 106.9 . . ?
C16 C15 H15A 106.9 . . ?
C15 C16 H16A 109.5 . . ?
C15 C16 H16B 109.5 . . ?
H16A C16 H16B 109.5 . . ?
C15 C16 H16C 109.5 . . ?
H16A C16 H16C 109.5 . . ?
H16B C16 H16C 109.5 . . ?
C15 C17 H17A 109.5 . . ?
C15 C17 H17B 109.5 . . ?
H17A C17 H17B 109.5 . . ?
C15 C17 H17C 109.5 . . ?
H17A C17 H17C 109.5 . . ?
H17B C17 H17C 109.5 . . ?
C23 C18 C19 122.26(18) . . ?
C23 C18 N1 119.59(18) . . ?
C19 C18 N1 118.13(18) . . ?
C20 C19 C18 117.6(2) . . ?
C20 C19 C24 119.0(2) . . ?
C18 C19 C24 123.38(17) . . ?
C21 C20 C19 121.2(2) . . ?
C21 C20 H20A 119.4 . . ?
C19 C20 H20A 119.4 . . ?
C20 C21 C22 119.9(2) . . ?
C20 C21 H21A 120.0 . . ?
C22 C21 H21A 120.0 . . ?
C21 C22 C23 121.5(2) . . ?
C21 C22 H22A 119.2 . . ?
C23 C22 H22A 119.2 . . ?
C18 C23 C22 117.4(2) . . ?
C18 C23 C27 122.89(17) . . ?
C22 C23 C27 119.7(2) . . ?
C25 C24 C19 112.02(19) . . ?
C25 C24 C26 109.6(2) . . ?
C19 C24 C26 111.6(2) . . ?
C25 C24 H24A 107.8 . . ?
C19 C24 H24A 107.8 . . ?
C26 C24 H24A 107.8 . . ?
C24 C25 H25A 109.5 . . ?
C24 C25 H25B 109.5 . . ?
H25A C25 H25B 109.5 . . ?
C24 C25 H25C 109.5 . . ?
H25A C25 H25C 109.5 . . ?
H25B C25 H25C 109.5 . . ?
C24 C26 H26A 109.5 . . ?
C24 C26 H26B 109.5 . . ?
H26A C26 H26B 109.5 . . ?
C24 C26 H26C 109.5 . . ?
H26A C26 H26C 109.5 . . ?
H26B C26 H26C 109.5 . . ?
C23 C27 C29 112.27(19) . . ?
C23 C27 C28 110.48(19) . . ?
C29 C27 C28 110.0(2) . . ?
C23 C27 H27A 108.0 . . ?
C29 C27 H27A 108.0 . . ?
C28 C27 H27A 108.0 . . ?
C27 C28 H28A 109.5 . . ?
C27 C28 H28B 109.5 . . ?
H28A C28 H28B 109.5 . . ?
C27 C28 H28C 109.5 . . ?
H28A C28 H28C 109.5 . . ?
H28B C28 H28C 109.5 . . ?
C27 C29 H29A 109.5 . . ?
C27 C29 H29B 109.5 . . ?
H29A C29 H29B 109.5 . . ?
C27 C29 H29C 109.5 . . ?
H29A C29 H29C 109.5 . . ?
H29B C29 H29C 109.5 . . ?

loop_
_geom_bond_atom_site_label_1
_geom_bond_atom_site_label_2
_geom_bond_distance
_geom_bond_site_symmetry_2
_geom_bond_publ_flag
Fe1 N2 2.0745(15) . ?
Fe1 N3 2.1801(17) . ?
Fe1 N1 2.2604(16) . ?
Fe1 Br2 2.4252(4) . ?
Fe1 Br1 2.4519(4) . ?
N1 C2 1.288(2) . ?
N1 C18 1.450(2) . ?
N2 C3 1.340(2) . ?
N2 C7 1.344(2) . ?
N3 C8 1.290(3) . ?
N3 C10 1.473(3) . ?
N4 C11 1.431(3) . ?
N4 C12 1.443(3) . ?
N4 C15 1.453(3) . ?
C1 C2 1.501(3) . ?
C1 H1A 0.9800 . ?
C1 H1B 0.9800 . ?
C1 H1C 0.9800 . ?
C2 C3 1.486(3) . ?
C3 C4 1.393(3) . ?
C4 C5 1.392(3) . ?
C4 H4A 0.9500 . ?
C5 C6 1.376(3) . ?
C5 H5A 0.9500 . ?
C6 C7 1.393(3) . ?
C6 H6A 0.9500 . ?
C7 C8 1.492(3) . ?
C8 C9 1.500(3) . ?
C9 H9A 0.9800 . ?
C9 H9B 0.9800 . ?
C9 H9C 0.9800 . ?
C10 C11 1.537(3) . ?
C10 H10A 0.9900 . ?
C10 H10B 0.9900 . ?
C11 H11A 0.9900 . ?
C11 H11B 0.9900 . ?
C12 C13 1.508(4) . ?
C12 C14 1.515(4) . ?
C12 H12A 1.0000 . ?
C13 H13A 0.9800 . ?
C13 H13B 0.9800 . ?
C13 H13C 0.9800 . ?
C14 H14A 0.9800 . ?
C14 H14B 0.9800 . ?
C14 H14C 0.9800 . ?
C15 C17 1.519(4) . ?
C15 C16 1.520(4) . ?
C15 H15A 1.0000 . ?
C16 H16A 0.9800 . ?
C16 H16B 0.9800 . ?
C16 H16C 0.9800 . ?
C17 H17A 0.9800 . ?
C17 H17B 0.9800 . ?
C17 H17C 0.9800 . ?
C18 C23 1.399(3) . ?
C18 C19 1.406(3) . ?
C19 C20 1.403(3) . ?
C19 C24 1.520(3) . ?
C20 C21 1.378(4) . ?
C20 H20A 0.9500 . ?
C21 C22 1.384(4) . ?
C21 H21A 0.9500 . ?
C22 C23 1.400(3) . ?
C22 H22A 0.9500 . ?
C23 C27 1.507(3) . ?
C24 C25 1.521(3) . ?
C24 C26 1.524(3) . ?
C24 H24A 1.0000 . ?
C25 H25A 0.9800 . ?
C25 H25B 0.9800 . ?
C25 H25C 0.9800 . ?
C26 H26A 0.9800 . ?
C26 H26B 0.9800 . ?
C26 H26C 0.9800 . ?
C27 C29 1.533(3) . ?
C27 C28 1.540(3) . ?
C27 H27A 1.0000 . ?
C28 H28A 0.9800 . ?
C28 H28B 0.9800 . ?
C28 H28C 0.9800 . ?
C29 H29A 0.9800 . ?
C29 H29B 0.9800 . ?
C29 H29C 0.9800 . ?

loop_
_geom_torsion_atom_site_label_1
_geom_torsion_atom_site_label_2
_geom_torsion_atom_site_label_3
_geom_torsion_atom_site_label_4
_geom_torsion
_geom_torsion_site_symmetry_1
_geom_torsion_site_symmetry_2
_geom_torsion_site_symmetry_3
_geom_torsion_site_symmetry_4
_geom_torsion_publ_flag
N2 Fe1 N1 C2 13.14(14) . . . . ?
N3 Fe1 N1 C2 33.1(2) . . . . ?
Br2 Fe1 N1 C2 154.37(14) . . . . ?
Br1 Fe1 N1 C2 -83.10(14) . . . . ?
N2 Fe1 N1 C18 -169.65(17) . . . . ?
N3 Fe1 N1 C18 -149.64(15) . . . . ?
Br2 Fe1 N1 C18 -28.42(16) . . . . ?
Br1 Fe1 N1 C18 94.11(15) . . . . ?
N3 Fe1 N2 C3 176.18(15) . . . . ?
N1 Fe1 N2 C3 -15.32(14) . . . . ?
Br2 Fe1 N2 C3 -92.76(15) . . . . ?
Br1 Fe1 N2 C3 85.51(14) . . . . ?
N3 Fe1 N2 C7 7.00(14) . . . . ?
N1 Fe1 N2 C7 175.50(15) . . . . ?
Br2 Fe1 N2 C7 98.06(14) . . . . ?
Br1 Fe1 N2 C7 -83.67(14) . . . . ?
N2 Fe1 N3 C8 -3.56(14) . . . . ?
N1 Fe1 N3 C8 -23.4(2) . . . . ?
Br2 Fe1 N3 C8 -142.74(14) . . . . ?
Br1 Fe1 N3 C8 95.60(15) . . . . ?
N2 Fe1 N3 C10 -177.27(16) . . . . ?
N1 Fe1 N3 C10 162.93(13) . . . . ?
Br2 Fe1 N3 C10 43.55(15) . . . . ?
Br1 Fe1 N3 C10 -78.11(15) . . . . ?
C18 N1 C2 C3 173.05(17) . . . . ?
Fe1 N1 C2 C3 -9.5(2) . . . . ?
C18 N1 C2 C1 -5.3(3) . . . . ?
Fe1 N1 C2 C1 172.16(17) . . . . ?
C7 N2 C3 C4 1.9(3) . . . . ?
Fe1 N2 C3 C4 -167.08(14) . . . . ?
C7 N2 C3 C2 -175.42(17) . . . . ?
Fe1 N2 C3 C2 15.6(2) . . . . ?
N1 C2 C3 N2 -2.9(3) . . . . ?
C1 C2 C3 N2 175.56(18) . . . . ?
N1 C2 C3 C4 179.91(18) . . . . ?
C1 C2 C3 C4 -1.7(3) . . . . ?
N2 C3 C4 C5 -0.9(3) . . . . ?
C2 C3 C4 C5 176.12(19) . . . . ?
C3 C4 C5 C6 -1.1(3) . . . . ?
C4 C5 C6 C7 2.0(3) . . . . ?
C3 N2 C7 C6 -0.9(3) . . . . ?
Fe1 N2 C7 C6 168.20(15) . . . . ?
C3 N2 C7 C8 -178.31(17) . . . . ?
Fe1 N2 C7 C8 -9.2(2) . . . . ?
C5 C6 C7 N2 -1.0(3) . . . . ?
C5 C6 C7 C8 176.03(19) . . . . ?
C10 N3 C8 C7 173.73(17) . . . . ?
Fe1 N3 C8 C7 0.0(2) . . . . ?
C10 N3 C8 C9 -4.3(3) . . . . ?
Fe1 N3 C8 C9 -178.02(17) . . . . ?
N2 C7 C8 N3 5.8(3) . . . . ?
C6 C7 C8 N3 -171.49(19) . . . . ?
N2 C7 C8 C9 -176.00(18) . . . . ?
C6 C7 C8 C9 6.8(3) . . . . ?
C8 N3 C10 C11 97.3(2) . . . . ?
Fe1 N3 C10 C11 -89.29(19) . . . . ?
C12 N4 C11 C10 79.6(3) . . . . ?
C15 N4 C11 C10 -100.1(3) . . . . ?
N3 C10 C11 N4 -177.56(18) . . . . ?
C11 N4 C12 C13 -120.0(3) . . . . ?
C15 N4 C12 C13 59.7(4) . . . . ?
C11 N4 C12 C14 113.9(3) . . . . ?
C15 N4 C12 C14 -66.3(4) . . . . ?
C11 N4 C15 C17 -63.8(4) . . . . ?
C12 N4 C15 C17 116.5(3) . . . . ?
C11 N4 C15 C16 61.5(4) . . . . ?
C12 N4 C15 C16 -118.2(3) . . . . ?
C2 N1 C18 C23 95.8(2) . . . . ?
Fe1 N1 C18 C23 -81.3(2) . . . . ?
C2 N1 C18 C19 -86.1(2) . . . . ?
Fe1 N1 C18 C19 96.79(19) . . . . ?
C23 C18 C19 C20 -2.0(3) . . . . ?
N1 C18 C19 C20 179.91(17) . . . . ?
C23 C18 C19 C24 178.44(18) . . . . ?
N1 C18 C19 C24 0.4(3) . . . . ?
C18 C19 C20 C21 -0.4(3) . . . . ?
C24 C19 C20 C21 179.2(2) . . . . ?
C19 C20 C21 C22 1.9(3) . . . . ?
C20 C21 C22 C23 -1.1(3) . . . . ?
C19 C18 C23 C22 2.8(3) . . . . ?
N1 C18 C23 C22 -179.18(17) . . . . ?
C19 C18 C23 C27 -176.59(18) . . . . ?
N1 C18 C23 C27 1.4(3) . . . . ?
C21 C22 C23 C18 -1.2(3) . . . . ?
C21 C22 C23 C27 178.19(19) . . . . ?
C20 C19 C24 C25 55.2(3) . . . . ?
C18 C19 C24 C25 -125.2(2) . . . . ?
C20 C19 C24 C26 -68.1(3) . . . . ?
C18 C19 C24 C26 111.4(2) . . . . ?
C18 C23 C27 C29 -122.7(2) . . . . ?
C22 C23 C27 C29 57.9(3) . . . . ?
C18 C23 C27 C28 114.1(2) . . . . ?
C22 C23 C27 C28 -65.3(3) . . . . ?
